data_7220992
loop_
_publ_author_name
'Havlik, Ales'
'Lama\<c, Martin'
'Pinkas, Jiri'
'R\%u\<zi\<cka, Ale\<s'
'Horacek, Michal'

_publ_section_title
;
 Mixed Amido-cyclopentadienyl Group 4 Metal Complexes
;
_journal_name_full 'RSC Adv.'
_journal_paper_doi 10.1039/C5RA07742G
_journal_year 2015
_chemical_formula_moiety 'C38 H54 Cl2 Hf2 N4'
_chemical_formula_sum 'C38 H54 Cl2 Hf2 N4'
_chemical_formula_weight 994.73
_chemical_name_systematic
; 
 ? 
;
_space_group_IT_number 2
_symmetry_cell_setting triclinic
_symmetry_space_group_name_Hall '-P 1'
_symmetry_space_group_name_H-M 'P -1'
_atom_sites_solution_hydrogens geom
_atom_sites_solution_primary direct
_atom_sites_solution_secondary difmap
_audit_creation_method SHELXL-97
_audit_update_record
;
2015-06-22 deposited with the CCDC.
2015-07-02 downloaded from the CCDC.
;
_cell_angle_alpha 112.212(4)
_cell_angle_beta 102.671(6)
_cell_angle_gamma 104.562(4)
_cell_formula_units_Z 1
_cell_length_a 9.2969(7)
_cell_length_b 10.3570(5)
_cell_length_c 11.6491(5)
_cell_measurement_reflns_used 18255
_cell_measurement_temperature 150(1)
_cell_measurement_theta_max 27.5
_cell_measurement_theta_min 1
_cell_volume 941.17(11)
_computing_cell_refinement 'COLLECT and DENZO'
_computing_data_collection 'COLLECT (Hooft, 1998) and DENZO (Otwinowski & Minor, 1997)'
_computing_data_reduction 'COLLECT and DENZO'
_computing_molecular_graphics 'PLATON (Spek, 2003)'
_computing_publication_material 'SHELXL-97 (Sheldrick, 2008)'
_computing_structure_refinement 'SHELXL-97 (Sheldrick, 1997)'
_computing_structure_solution 'SIR92 (Altomare et al., 1994)'
_diffrn_ambient_temperature 150(1)
_diffrn_detector_area_resol_mean 9.091
_diffrn_measured_fraction_theta_full 0.995
_diffrn_measured_fraction_theta_max 0.995
_diffrn_measurement_device_type 'Bruker Nonius KappaCCD area detector'
_diffrn_measurement_method '\f and \w scans to fill the Ewald sphere'
_diffrn_radiation_monochromator graphite
_diffrn_radiation_source 'fine-focus sealed tube'
_diffrn_radiation_type MoK\a
_diffrn_radiation_wavelength 0.71073
_diffrn_reflns_av_R_equivalents 0.0447
_diffrn_reflns_av_sigmaI/netI 0.0277
_diffrn_reflns_limit_h_max 12
_diffrn_reflns_limit_h_min -12
_diffrn_reflns_limit_k_max 13
_diffrn_reflns_limit_k_min -13
_diffrn_reflns_limit_l_max 15
_diffrn_reflns_limit_l_min -15
_diffrn_reflns_number 18182
_diffrn_reflns_theta_full 27.50
_diffrn_reflns_theta_max 27.50
_diffrn_reflns_theta_min 2.25
_diffrn_standards_number 0
_exptl_absorpt_coefficient_mu 5.685
_exptl_absorpt_correction_T_max 0.644
_exptl_absorpt_correction_T_min 0.346
_exptl_absorpt_correction_type integration
_exptl_absorpt_process_details
;
Gaussian integration (Coppens, 1970)
;
_exptl_crystal_colour yellow
_exptl_crystal_density_diffrn 1.755
_exptl_crystal_density_method 'not measured'
_exptl_crystal_description block
_exptl_crystal_F_000 488
_exptl_crystal_size_max 0.33
_exptl_crystal_size_mid 0.25
_exptl_crystal_size_min 0.15
_refine_diff_density_max 1.562
_refine_diff_density_min -1.883
_refine_diff_density_rms 0.133
_refine_ls_extinction_method none
_refine_ls_goodness_of_fit_ref 1.088
_refine_ls_hydrogen_treatment constr
_refine_ls_matrix_type full
_refine_ls_number_parameters 208
_refine_ls_number_reflns 4300
_refine_ls_number_restraints 0
_refine_ls_restrained_S_all 1.088
_refine_ls_R_factor_all 0.0259
_refine_ls_R_factor_gt 0.0237
_refine_ls_shift/su_max 0.004
_refine_ls_shift/su_mean 0.000
_refine_ls_structure_factor_coef Fsqd
_refine_ls_weighting_details 'calc w=1/[\s^2^(Fo^2^)+(0.0352P)^2^+0.7920P] where P=(Fo^2^+2Fc^2^)/3'
_refine_ls_weighting_scheme calc
_refine_ls_wR_factor_gt 0.0582
_refine_ls_wR_factor_ref 0.0596
_reflns_number_gt 4076
_reflns_number_total 4300
_reflns_threshold_expression >2sigma(I)
_cod_data_source_file c5ra07742g2.cif
_cod_data_source_block 10
_cod_database_code 7220992

loop_
_symmetry_equiv_pos_as_xyz
'x, y, z'
'-x, -y, -z'

loop_
_atom_site_label
_atom_site_type_symbol
_atom_site_fract_x
_atom_site_fract_y
_atom_site_fract_z
_atom_site_U_iso_or_equiv
_atom_site_adp_type
_atom_site_occupancy
_atom_site_symmetry_multiplicity
_atom_site_calc_flag
_atom_site_refinement_flags
Hf1 Hf 0.100348(13) 0.150634(13) 1.013126(11) 0.01702(6) Uani 1 1 d .
Cl1 Cl 0.37288(9) 0.18472(10) 1.03547(8) 0.02672(17) Uani 1 1 d .
N1 N -0.0359(3) -0.0562(3) 0.8655(3) 0.0199(5) Uani 1 1 d .
C12 C 0.1352(4) 0.3572(4) 0.9462(3) 0.0243(7) Uani 1 1 d .
C19 C -0.2609(4) 0.1940(5) 0.9679(4) 0.0331(8) Uani 1 1 d .
H19A H -0.3212 0.2537 0.9559 0.040 Uiso 1 1 d R
H19B H -0.2643 0.1816 1.0450 0.040 Uiso 1 1 d R
H19C H -0.3052 0.0974 0.8915 0.040 Uiso 1 1 d R
C8 C 0.3661(6) -0.0069(8) 0.6239(5) 0.073(2) Uani 1 1 d .
H8A H 0.4409 0.0252 0.7098 0.088 Uiso 1 1 d R
H8B H 0.3376 0.0754 0.6221 0.088 Uiso 1 1 d R
H8C H 0.4131 -0.0401 0.5580 0.088 Uiso 1 1 d R
C11 C 0.1719(4) 0.4256(4) 1.0845(3) 0.0234(7) Uani 1 1 d .
C15 C 0.0158(5) 0.4276(4) 1.2445(4) 0.0321(8) Uani 1 1 d .
H15A H 0.1044 0.4306 1.3075 0.039 Uiso 1 1 d R
H15B H -0.0807 0.3599 1.2386 0.039 Uiso 1 1 d R
H15C H 0.0123 0.5263 1.2728 0.039 Uiso 1 1 d R
N2 N 0.2229(4) -0.1289(4) 0.5959(3) 0.0379(8) Uani 1 1 d .
C2 C -0.0290(4) -0.1681(4) 0.6404(3) 0.0209(6) Uani 1 1 d .
C1 C -0.1141(4) -0.1485(3) 0.7280(3) 0.0192(6) Uani 1 1 d .
C6 C -0.2791(4) -0.2247(4) 0.6751(3) 0.0228(6) Uani 1 1 d .
H6 H -0.3365 -0.2105 0.7318 0.027 Uiso 1 1 d R
C3 C -0.1101(4) -0.2647(4) 0.5067(3) 0.0284(7) Uani 1 1 d .
H3 H -0.0539 -0.2767 0.4490 0.034 Uiso 1 1 d R
C16 C 0.3320(4) 0.5374(4) 1.1873(4) 0.0329(8) Uani 1 1 d .
H16A H 0.3481 0.6342 1.1905 0.039 Uiso 1 1 d R
H16B H 0.4142 0.5046 1.1645 0.039 Uiso 1 1 d R
H16C H 0.3351 0.5443 1.2724 0.039 Uiso 1 1 d R
C5 C -0.3584(4) -0.3212(4) 0.5412(4) 0.0302(8) Uani 1 1 d .
H5 H -0.4681 -0.3695 0.5085 0.036 Uiso 1 1 d R
C10 C 0.0327(4) 0.3747(4) 1.1109(3) 0.0237(7) Uani 1 1 d .
C13 C -0.0280(4) 0.2619(4) 0.8852(3) 0.0230(6) Uani 1 1 d .
C18 C -0.1216(5) 0.1740(4) 0.7387(4) 0.0325(8) Uani 1 1 d .
H18A H -0.1659 0.2353 0.7095 0.039 Uiso 1 1 d R
H18B H -0.2057 0.0856 0.7215 0.039 Uiso 1 1 d R
H18C H -0.0528 0.1453 0.6918 0.039 Uiso 1 1 d R
C14 C -0.0910(4) 0.2723(4) 0.9874(3) 0.0231(7) Uani 1 1 d .
C17 C 0.2478(5) 0.3848(4) 0.8761(4) 0.0326(8) Uani 1 1 d .
H17A H 0.2126 0.2997 0.7908 0.039 Uiso 1 1 d R
H17B H 0.3513 0.3985 0.9278 0.039 Uiso 1 1 d R
H17C H 0.2524 0.4730 0.8653 0.039 Uiso 1 1 d R
C7 C 0.1471(4) -0.0796(4) 0.6925(3) 0.0288(8) Uani 1 1 d .
H7A H 0.1641 0.0255 0.7197 0.035 Uiso 1 1 d R
H7B H 0.1969 -0.0883 0.7703 0.035 Uiso 1 1 d R
C4 C -0.2730(4) -0.3430(5) 0.4564(3) 0.0330(8) Uani 1 1 d .
H4 H -0.3243 -0.4109 0.3671 0.040 Uiso 1 1 d R
C9 C 0.2577(6) -0.2582(7) 0.5928(5) 0.0591(15) Uani 1 1 d .
H9A H 0.3285 -0.2319 0.6785 0.071 Uiso 1 1 d R
H9B H 0.3072 -0.2888 0.5283 0.071 Uiso 1 1 d R
H9C H 0.1615 -0.3392 0.5696 0.071 Uiso 1 1 d R

loop_
_atom_site_aniso_label
_atom_site_aniso_U_11
_atom_site_aniso_U_22
_atom_site_aniso_U_33
_atom_site_aniso_U_23
_atom_site_aniso_U_13
_atom_site_aniso_U_12
Hf1 0.01400(8) 0.01825(8) 0.01544(8) 0.00629(5) 0.00415(5) 0.00386(5)
Cl1 0.0161(3) 0.0346(4) 0.0273(4) 0.0130(3) 0.0083(3) 0.0074(3)
N1 0.0177(12) 0.0250(14) 0.0142(12) 0.0070(11) 0.0052(10) 0.0068(11)
C12 0.0273(17) 0.0200(15) 0.0258(16) 0.0116(13) 0.0100(13) 0.0067(13)
C19 0.0194(16) 0.035(2) 0.050(2) 0.0239(18) 0.0112(16) 0.0106(15)
C8 0.034(2) 0.105(5) 0.046(3) 0.020(3) 0.021(2) -0.010(3)
C11 0.0215(16) 0.0168(14) 0.0264(16) 0.0084(13) 0.0048(13) 0.0042(13)
C15 0.047(2) 0.0275(18) 0.0279(18) 0.0118(15) 0.0199(17) 0.0179(17)
N2 0.0220(15) 0.058(2) 0.0226(15) 0.0107(15) 0.0101(12) 0.0075(15)
C2 0.0178(14) 0.0248(16) 0.0155(14) 0.0075(12) 0.0038(11) 0.0052(12)
C1 0.0195(15) 0.0183(14) 0.0178(14) 0.0072(12) 0.0053(12) 0.0069(12)
C6 0.0194(15) 0.0256(16) 0.0213(15) 0.0098(13) 0.0080(12) 0.0059(13)
C3 0.0265(17) 0.0360(19) 0.0170(15) 0.0074(14) 0.0080(13) 0.0099(15)
C16 0.0274(18) 0.0244(17) 0.0316(19) 0.0064(15) 0.0023(15) 0.0033(15)
C5 0.0188(15) 0.0314(18) 0.0250(17) 0.0059(14) 0.0021(13) 0.0016(14)
C10 0.0285(17) 0.0213(15) 0.0222(16) 0.0092(13) 0.0097(13) 0.0112(14)
C13 0.0238(16) 0.0221(16) 0.0234(16) 0.0113(13) 0.0067(13) 0.0090(13)
C18 0.039(2) 0.0277(18) 0.0252(17) 0.0128(15) 0.0009(15) 0.0108(16)
C14 0.0193(15) 0.0230(16) 0.0290(17) 0.0133(14) 0.0066(13) 0.0103(13)
C17 0.035(2) 0.035(2) 0.0350(19) 0.0212(17) 0.0176(16) 0.0106(16)
C7 0.0195(16) 0.0377(19) 0.0170(15) 0.0053(14) 0.0049(12) 0.0046(14)
C4 0.0270(18) 0.038(2) 0.0164(15) 0.0021(14) 0.0026(13) 0.0061(16)
C9 0.048(3) 0.091(4) 0.036(2) 0.014(3) 0.021(2) 0.040(3)

loop_
_atom_type_symbol
_atom_type_description
_atom_type_scat_dispersion_real
_atom_type_scat_dispersion_imag
_atom_type_scat_source
C C 0.0033 0.0016 'International Tables Vol C Tables 4.2.6.8 and 6.1.1.4'
H H 0.0000 0.0000 'International Tables Vol C Tables 4.2.6.8 and 6.1.1.4'
N N 0.0061 0.0033 'International Tables Vol C Tables 4.2.6.8 and 6.1.1.4'
Cl Cl 0.1484 0.1585 'International Tables Vol C Tables 4.2.6.8 and 6.1.1.4'
Hf Hf -0.5830 6.1852 'International Tables Vol C Tables 4.2.6.8 and 6.1.1.4'

loop_
_exptl_crystal_face_index_h
_exptl_crystal_face_index_k
_exptl_crystal_face_index_l
_exptl_crystal_face_perp_dist
-1 0 0 0.112
1 0 0 0.073
0 -1 0 0.129
0 1 0 0.077
-1 1 0 0.083
0 0 1 0.011
0 0 -1 0.075

loop_
_geom_angle_atom_site_label_1
_geom_angle_atom_site_label_2
_geom_angle_atom_site_label_3
_geom_angle
_geom_angle_site_symmetry_1
_geom_angle_site_symmetry_3
N1 Hf1 N1 83.71(11) . 2_557
N1 Hf1 Cl1 107.63(8) . .
N1 Hf1 Cl1 109.13(8) 2_557 .
N1 Hf1 C14 97.75(11) . .
N1 Hf1 C14 102.38(11) 2_557 .
Cl1 Hf1 C14 141.12(8) . .
N1 Hf1 C10 130.34(11) . .
N1 Hf1 C10 96.18(11) 2_557 .
Cl1 Hf1 C10 118.86(8) . .
C14 Hf1 C10 33.55(11) . .
N1 Hf1 C13 89.92(11) . .
N1 Hf1 C13 133.90(11) 2_557 .
Cl1 Hf1 C13 116.27(8) . .
C14 Hf1 C13 33.38(11) . .
C10 Hf1 C13 55.23(11) . .
N1 Hf1 C11 144.59(11) . .
N1 Hf1 C11 121.18(11) 2_557 .
Cl1 Hf1 C11 88.63(8) . .
C14 Hf1 C11 55.10(11) . .
C10 Hf1 C11 33.04(11) . .
C13 Hf1 C11 54.77(11) . .
N1 Hf1 C12 114.95(11) . .
N1 Hf1 C12 150.83(11) 2_557 .
Cl1 Hf1 C12 87.26(8) . .
C14 Hf1 C12 54.99(11) . .
C10 Hf1 C12 54.68(11) . .
C13 Hf1 C12 33.06(11) . .
C11 Hf1 C12 32.66(11) . .
N1 Hf1 Hf1 43.03(7) . 2_557
N1 Hf1 Hf1 40.67(7) 2_557 2_557
Cl1 Hf1 Hf1 115.07(2) . 2_557
C14 Hf1 Hf1 103.63(8) . 2_557
C10 Hf1 Hf1 119.89(8) . 2_557
C13 Hf1 Hf1 118.37(8) . 2_557
C11 Hf1 Hf1 152.86(8) . 2_557
C12 Hf1 Hf1 151.17(8) . 2_557
C1 N1 Hf1 147.4(2) . .
C1 N1 Hf1 115.6(2) . 2_557
Hf1 N1 Hf1 96.29(11) . 2_557
C11 C12 C13 108.2(3) . .
C11 C12 C17 125.6(3) . .
C13 C12 C17 126.2(3) . .
C11 C12 Hf1 73.24(19) . .
C13 C12 Hf1 72.46(18) . .
C17 C12 Hf1 121.8(2) . .
C14 C19 H19A 109.5 . .
C14 C19 H19B 108.8 . .
H19A C19 H19B 109.5 . .
C14 C19 H19C 110.1 . .
H19A C19 H19C 109.5 . .
H19B C19 H19C 109.5 . .
N2 C8 H8A 110.0 . .
N2 C8 H8B 108.6 . .
H8A C8 H8B 109.5 . .
N2 C8 H8C 109.8 . .
H8A C8 H8C 109.5 . .
H8B C8 H8C 109.5 . .
C12 C11 C10 108.4(3) . .
C12 C11 C16 125.9(3) . .
C10 C11 C16 125.7(3) . .
C12 C11 Hf1 74.11(19) . .
C10 C11 Hf1 72.47(18) . .
C16 C11 Hf1 120.6(2) . .
C10 C15 H15A 109.9 . .
C10 C15 H15B 109.3 . .
H15A C15 H15B 109.5 . .
C10 C15 H15C 109.2 . .
H15A C15 H15C 109.5 . .
H15B C15 H15C 109.5 . .
C9 N2 C7 110.6(3) . .
C9 N2 C8 111.1(4) . .
C7 N2 C8 110.8(4) . .
C3 C2 C1 119.1(3) . .
C3 C2 C7 121.1(3) . .
C1 C2 C7 119.7(3) . .
C6 C1 C2 118.2(3) . .
C6 C1 N1 120.6(3) . .
C2 C1 N1 121.2(3) . .
C5 C6 C1 121.9(3) . .
C5 C6 H6 119.3 . .
C1 C6 H6 118.8 . .
C2 C3 C4 121.9(3) . .
C2 C3 H3 119.0 . .
C4 C3 H3 119.1 . .
C11 C16 H16A 109.6 . .
C11 C16 H16B 109.5 . .
H16A C16 H16B 109.5 . .
C11 C16 H16C 109.3 . .
H16A C16 H16C 109.5 . .
H16B C16 H16C 109.5 . .
C4 C5 C6 119.4(3) . .
C4 C5 H5 120.4 . .
C6 C5 H5 120.1 . .
C11 C10 C14 107.7(3) . .
C11 C10 C15 126.0(3) . .
C14 C10 C15 126.1(3) . .
C11 C10 Hf1 74.49(19) . .
C14 C10 Hf1 72.40(19) . .
C15 C10 Hf1 122.1(2) . .
C14 C13 C12 107.6(3) . .
C14 C13 C18 125.5(3) . .
C12 C13 C18 126.7(3) . .
C14 C13 Hf1 72.06(19) . .
C12 C13 Hf1 74.49(19) . .
C18 C13 Hf1 122.4(2) . .
C13 C18 H18A 109.3 . .
C13 C18 H18B 109.6 . .
H18A C18 H18B 109.5 . .
C13 C18 H18C 109.5 . .
H18A C18 H18C 109.5 . .
H18B C18 H18C 109.5 . .
C13 C14 C10 108.1(3) . .
C13 C14 C19 125.8(3) . .
C10 C14 C19 126.1(3) . .
C13 C14 Hf1 74.56(19) . .
C10 C14 Hf1 74.05(19) . .
C19 C14 Hf1 119.5(2) . .
C12 C17 H17A 109.4 . .
C12 C17 H17B 108.8 . .
H17A C17 H17B 109.5 . .
C12 C17 H17C 110.2 . .
H17A C17 H17C 109.5 . .
H17B C17 H17C 109.5 . .
N2 C7 C2 113.3(3) . .
N2 C7 H7A 108.9 . .
C2 C7 H7A 108.7 . .
N2 C7 H7B 109.0 . .
C2 C7 H7B 109.0 . .
H7A C7 H7B 107.7 . .
C5 C4 C3 119.3(3) . .
C5 C4 H4 120.2 . .
C3 C4 H4 120.5 . .
N2 C9 H9A 109.2 . .
N2 C9 H9B 109.2 . .
H9A C9 H9B 109.5 . .
N2 C9 H9C 110.0 . .
H9A C9 H9C 109.5 . .
H9B C9 H9C 109.5 . .

loop_
_geom_bond_atom_site_label_1
_geom_bond_atom_site_label_2
_geom_bond_distance
_geom_bond_site_symmetry_2
Hf1 N1 2.012(3) .
Hf1 N1 2.106(3) 2_557
Hf1 Cl1 2.4090(8) .
Hf1 C14 2.454(3) .
Hf1 C10 2.475(3) .
Hf1 C13 2.486(3) .
Hf1 C11 2.501(3) .
Hf1 C12 2.512(3) .
Hf1 Hf1 3.0679(3) 2_557
N1 C1 1.411(4) .
N1 Hf1 2.106(3) 2_557
C12 C11 1.410(5) .
C12 C13 1.422(5) .
C12 C17 1.498(5) .
C19 C14 1.504(5) .
C19 H19A 0.9599 .
C19 H19B 0.9600 .
C19 H19C 0.9601 .
C8 N2 1.459(6) .
C8 H8A 0.9600 .
C8 H8B 0.9600 .
C8 H8C 0.9601 .
C11 C10 1.415(5) .
C11 C16 1.515(5) .
C15 C10 1.501(5) .
C15 H15A 0.9600 .
C15 H15B 0.9600 .
C15 H15C 0.9600 .
N2 C9 1.444(7) .
N2 C7 1.456(4) .
C2 C3 1.387(4) .
C2 C1 1.409(4) .
C2 C7 1.509(4) .
C1 C6 1.402(4) .
C6 C5 1.386(5) .
C6 H6 0.9300 .
C3 C4 1.389(5) .
C3 H3 0.9300 .
C16 H16A 0.9600 .
C16 H16B 0.9601 .
C16 H16C 0.9600 .
C5 C4 1.386(5) .
C5 H5 0.9299 .
C10 C14 1.423(5) .
C13 C14 1.419(5) .
C13 C18 1.508(5) .
C18 H18A 0.9599 .
C18 H18B 0.9600 .
C18 H18C 0.9600 .
C17 H17A 0.9601 .
C17 H17B 0.9601 .
C17 H17C 0.9600 .
C7 H7A 0.9700 .
C7 H7B 0.9700 .
C4 H4 0.9300 .
C9 H9A 0.9600 .
C9 H9B 0.9600 .
C9 H9C 0.9600 .
